data_4021804
loop_
_publ_author_name
'Fanlong Zeng'
'Zhengkun Yu'

_publ_section_title
;
 Pyridyl-Supported Pyrazolyl-N-Heterocyclic Carbene Ligands and the
 Catalytic Activity of Their Palladium Complexes in Suzuki-Miyaura Reactions
;
_journal_name_full 'Journal of Organic Chemistry'
_journal_page_first 5274
_journal_page_last 5281
_journal_paper_doi 10.1021/jo060795d
_journal_volume 71
_journal_year 2006
_chemical_formula_sum 'C24 H32 Cl N5 O2'
_chemical_formula_weight 458.00
_chemical_name_systematic
; 
 ? 
;
_space_group_IT_number 14
_symmetry_cell_setting monoclinic
_symmetry_space_group_name_Hall '-P 2yn'
_symmetry_space_group_name_H-M 'P 1 21/n 1'
_atom_sites_solution_hydrogens geom
_atom_sites_solution_primary direct
_atom_sites_solution_secondary difmap
_audit_creation_method SHELXL-97
_cell_angle_alpha 90.00
_cell_angle_beta 99.707(2)
_cell_angle_gamma 90.00
_cell_formula_units_Z 4
_cell_length_a 16.2963(18)
_cell_length_b 8.7755(9)
_cell_length_c 17.3718(19)
_cell_measurement_reflns_used 2101
_cell_measurement_temperature 293(2)
_cell_measurement_theta_max 41.185
_cell_measurement_theta_min 4.758
_cell_volume 2448.7(5)
_computing_cell_refinement 'Bruker SMART'
_computing_data_collection 'Bruker SMART'
_computing_data_reduction 'Bruker SHELXTL'
_computing_molecular_graphics 'Bruker SHELXTL'
_computing_publication_material 'Bruker SHELXTL'
_computing_structure_refinement 'SHELXL-97 (Sheldrick, 1997)'
_computing_structure_solution 'SHELXS-97 (Sheldrick, 1990)'
_diffrn_ambient_temperature 293(2)
_diffrn_measured_fraction_theta_full 0.995
_diffrn_measured_fraction_theta_max 0.995
_diffrn_measurement_device_type 'CCD area detector'
_diffrn_measurement_method 'phi and omega scans'
_diffrn_radiation_monochromator graphite
_diffrn_radiation_source 'fine-focus sealed tube'
_diffrn_radiation_type MoK\a
_diffrn_radiation_wavelength 0.71073
_diffrn_reflns_av_R_equivalents 0.0955
_diffrn_reflns_av_sigmaI/netI 0.1008
_diffrn_reflns_limit_h_max 20
_diffrn_reflns_limit_h_min -20
_diffrn_reflns_limit_k_max 11
_diffrn_reflns_limit_k_min -10
_diffrn_reflns_limit_l_max 16
_diffrn_reflns_limit_l_min -22
_diffrn_reflns_number 14005
_diffrn_reflns_theta_full 27.00
_diffrn_reflns_theta_max 27.00
_diffrn_reflns_theta_min 1.88
_exptl_absorpt_coefficient_mu 0.186
_exptl_absorpt_correction_T_max 1.00000
_exptl_absorpt_correction_T_min 0.77687
_exptl_absorpt_correction_type empirical
_exptl_crystal_colour colorless
_exptl_crystal_density_diffrn 1.242
_exptl_crystal_density_method 'not measured'
_exptl_crystal_F_000 976
_exptl_crystal_size_max 0.516
_exptl_crystal_size_mid 0.326
_exptl_crystal_size_min 0.289
_refine_diff_density_max 0.222
_refine_diff_density_min -0.206
_refine_diff_density_rms 0.044
_refine_ls_extinction_expression Fc^*^=kFc[1+0.001xFc^2^\l^3^/sin(2\q)]^-1/4^
_refine_ls_extinction_method SHELXL
_refine_ls_goodness_of_fit_ref 0.853
_refine_ls_hydrogen_treatment mixed
_refine_ls_matrix_type full
_refine_ls_number_parameters 311
_refine_ls_number_reflns 5322
_refine_ls_number_restraints 4
_refine_ls_restrained_S_all 0.854
_refine_ls_R_factor_all 0.1006
_refine_ls_R_factor_gt 0.0523
_refine_ls_shift/su_max 0.001
_refine_ls_shift/su_mean 0.000
_refine_ls_structure_factor_coef Fsqd
_refine_ls_weighting_details 'calc w=1/[\s^2^(Fo^2^)+(0.0431P)^2^+0.0000P] where P=(Fo^2^+2Fc^2^)/3'
_refine_ls_weighting_scheme calc
_refine_ls_wR_factor_gt 0.1100
_refine_ls_wR_factor_ref 0.1243
_reflns_number_gt 2853
_reflns_number_total 5322
_reflns_threshold_expression >2sigma(I)
_cod_data_source_file jo060795dsi20060414_122728_3.cif
_cod_depositor_comments
;
The following automatic conversions were performed:
'_symmetry_cell_setting' value 'Monoclinic' changed to 'monoclinic'
according to '/home/saulius/struct/CIF-dictionaries/cif_core.dic'
dictionary named 'cif_core.dic' version 2.4.1 from 2010-06-29.

Automatic conversion script
Id: cif_fix_enum 1527 2010-12-29 10:47:43Z saulius 
;
_cod_original_sg_symbol_H-M 'P 21/n'
_cod_database_code 4021804

loop_
_symmetry_equiv_pos_as_xyz
'x, y, z'
'-x+1/2, y+1/2, -z+1/2'
'-x, -y, -z'
'x-1/2, -y-1/2, z-1/2'

loop_
_atom_site_label
_atom_site_type_symbol
_atom_site_fract_x
_atom_site_fract_y
_atom_site_fract_z
_atom_site_U_iso_or_equiv
_atom_site_adp_type
_atom_site_occupancy
_atom_site_symmetry_multiplicity
_atom_site_calc_flag
_atom_site_refinement_flags
Cl Cl 0.81099(4) 0.92579(7) 1.09579(5) 0.0682(2) Uani 1 1 d .
O1 O 0.68233(14) 0.8995(3) 1.21027(15) 0.0891(7) Uani 1 1 d D
O2 O 0.87405(13) 1.1096(3) 1.25356(14) 0.0801(6) Uani 1 1 d D
N1 N 0.54783(11) 0.3037(2) 0.80275(11) 0.0491(5) Uani 1 1 d .
N2 N 0.57267(11) 0.1773(2) 0.84594(11) 0.0457(5) Uani 1 1 d .
N3 N 0.58374(10) 0.1957(2) 1.01552(11) 0.0417(5) Uani 1 1 d .
N4 N 0.73131(10) 0.35428(19) 1.10366(10) 0.0386(4) Uani 1 1 d .
N5 N 0.82140(10) 0.41414(19) 1.03129(11) 0.0384(4) Uani 1 1 d .
C1 C 0.65534(14) 0.1515(3) 0.85131(14) 0.0499(6) Uani 1 1 d .
C2 C 0.68391(15) 0.2638(3) 0.80919(16) 0.0596(7) Uani 1 1 d .
H2 H 0.7385 0.2770 0.8014 0.072 Uiso 1 1 calc R
C3 C 0.61596(16) 0.3560(3) 0.77965(15) 0.0542(6) Uani 1 1 d .
C4 C 0.51536(14) 0.1059(3) 0.89026(13) 0.0489(6) Uani 1 1 d .
H4A H 0.5328 0.0018 0.9026 0.059 Uiso 1 1 calc R
H4B H 0.4602 0.1031 0.8589 0.059 Uiso 1 1 calc R
C5 C 0.51229(13) 0.1915(2) 0.96456(14) 0.0426(6) Uani 1 1 d .
C6 C 0.44146(14) 0.2628(3) 0.97931(16) 0.0588(7) Uani 1 1 d .
H6 H 0.3921 0.2559 0.9438 0.071 Uiso 1 1 calc R
C7 C 0.44454(15) 0.3443(3) 1.04716(17) 0.0660(8) Uani 1 1 d .
H7 H 0.3974 0.3948 1.0575 0.079 Uiso 1 1 calc R
C8 C 0.51774(14) 0.3510(3) 1.09977(15) 0.0549(7) Uani 1 1 d .
H8 H 0.5214 0.4065 1.1458 0.066 Uiso 1 1 calc R
C9 C 0.58547(13) 0.2727(2) 1.08199(13) 0.0397(5) Uani 1 1 d .
C10 C 0.66795(13) 0.2695(3) 1.13710(13) 0.0467(6) Uani 1 1 d .
H10A H 0.6614 0.3145 1.1867 0.056 Uiso 1 1 calc R
H10B H 0.6859 0.1647 1.1465 0.056 Uiso 1 1 calc R
C11 C 0.75085(13) 0.5048(2) 1.11765(14) 0.0456(6) Uani 1 1 d .
H11 H 0.7290 0.5690 1.1517 0.055 Uiso 1 1 calc R
C12 C 0.80715(13) 0.5420(2) 1.07309(14) 0.0458(6) Uani 1 1 d .
H12 H 0.8321 0.6368 1.0707 0.055 Uiso 1 1 calc R
C13 C 0.77399(12) 0.3019(2) 1.05137(13) 0.0391(5) Uani 1 1 d .
H13 H 0.7715 0.2031 1.0317 0.047 Uiso 1 1 calc R
C14 C 0.61084(18) 0.4918(3) 0.72767(18) 0.0853(9) Uani 1 1 d .
H14A H 0.5536 0.5207 0.7122 0.118 Uiso 1 1 calc R
H14B H 0.6344 0.4676 0.6821 0.118 Uiso 1 1 calc R
H14C H 0.6412 0.5747 0.7552 0.118 Uiso 1 1 calc R
C15 C 0.69775(16) 0.0172(3) 0.89278(17) 0.0753(8) Uani 1 1 d .
H15A H 0.6819 0.0081 0.9433 0.113 Uiso 1 1 calc R
H15B H 0.7570 0.0303 0.8987 0.113 Uiso 1 1 calc R
H15C H 0.6818 -0.0734 0.8630 0.113 Uiso 1 1 calc R
C16 C 0.87387(12) 0.4040(2) 0.97257(13) 0.0374(5) Uani 1 1 d .
C17 C 0.93987(12) 0.3007(2) 0.98236(13) 0.0400(5) Uani 1 1 d .
C18 C 0.98563(13) 0.2887(2) 0.92191(14) 0.0447(6) Uani 1 1 d .
H18 H 1.0290 0.2186 0.9265 0.054 Uiso 1 1 calc R
C19 C 0.96921(13) 0.3767(3) 0.85546(14) 0.0450(6) Uani 1 1 d .
C20 C 0.90490(13) 0.4814(3) 0.84977(14) 0.0479(6) Uani 1 1 d .
H20 H 0.8939 0.5427 0.8056 0.057 Uiso 1 1 calc R
C21 C 0.85651(12) 0.4980(2) 0.90739(14) 0.0438(6) Uani 1 1 d .
C22 C 0.96322(14) 0.2070(3) 1.05550(15) 0.0558(7) Uani 1 1 d .
H22A H 0.9285 0.1181 1.0524 0.084 Uiso 1 1 calc R
H22B H 0.9556 0.2667 1.1000 0.084 Uiso 1 1 calc R
H22C H 1.0205 0.1766 1.0606 0.084 Uiso 1 1 calc R
C23 C 1.01895(15) 0.3621(3) 0.79045(15) 0.0666(8) Uani 1 1 d .
H23A H 1.0597 0.2829 0.8028 0.100 Uiso 1 1 calc R
H23B H 1.0465 0.4569 0.7842 0.100 Uiso 1 1 calc R
H23C H 0.9824 0.3372 0.7428 0.100 Uiso 1 1 calc R
C24 C 0.78662(15) 0.6130(3) 0.89713(16) 0.0658(8) Uani 1 1 d .
H24A H 0.8008 0.6955 0.9332 0.099 Uiso 1 1 calc R
H24B H 0.7365 0.5650 0.9070 0.099 Uiso 1 1 calc R
H24C H 0.7781 0.6517 0.8447 0.099 Uiso 1 1 calc R
H1A H 0.671(2) 0.804(3) 1.228(2) 0.115(17) Uiso 1 1 d D
H1B H 0.720(3) 0.897(5) 1.174(2) 0.12(2) Uiso 1 1 d D
H2A H 0.9263(12) 1.133(3) 1.2578(19) 0.108(12) Uiso 1 1 d D
H2B H 0.8658(18) 1.054(3) 1.2109(13) 0.091(11) Uiso 1 1 d D

loop_
_atom_site_aniso_label
_atom_site_aniso_U_11
_atom_site_aniso_U_22
_atom_site_aniso_U_33
_atom_site_aniso_U_23
_atom_site_aniso_U_13
_atom_site_aniso_U_12
Cl 0.0724(4) 0.0410(4) 0.0912(6) -0.0003(4) 0.0137(4) 0.0010(3)
O1 0.0753(14) 0.0950(18) 0.0973(18) -0.0078(15) 0.0154(14) -0.0056(13)
O2 0.0576(13) 0.1071(17) 0.0755(15) -0.0201(13) 0.0114(12) -0.0158(12)
N1 0.0504(11) 0.0516(12) 0.0446(12) 0.0047(10) 0.0061(10) 0.0033(10)
N2 0.0438(11) 0.0506(12) 0.0414(12) -0.0002(10) 0.0033(10) 0.0015(9)
N3 0.0363(10) 0.0454(11) 0.0440(11) 0.0015(9) 0.0086(9) 0.0011(8)
N4 0.0337(9) 0.0418(11) 0.0407(11) 0.0000(9) 0.0071(9) -0.0030(8)
N5 0.0334(9) 0.0343(10) 0.0483(12) -0.0017(9) 0.0085(9) -0.0028(8)
C1 0.0447(13) 0.0596(16) 0.0449(15) -0.0098(13) 0.0057(12) 0.0048(12)
C2 0.0447(14) 0.0750(19) 0.0612(18) -0.0170(15) 0.0150(14) -0.0066(13)
C3 0.0591(16) 0.0561(16) 0.0494(16) -0.0025(13) 0.0149(14) -0.0058(13)
C4 0.0454(13) 0.0526(15) 0.0475(15) -0.0010(12) 0.0042(12) -0.0052(11)
C5 0.0360(12) 0.0478(14) 0.0445(14) 0.0073(11) 0.0081(11) -0.0042(10)
C6 0.0371(13) 0.0761(18) 0.0629(18) 0.0026(15) 0.0076(13) 0.0048(12)
C7 0.0386(14) 0.086(2) 0.076(2) -0.0038(17) 0.0174(14) 0.0160(13)
C8 0.0502(14) 0.0591(16) 0.0605(17) -0.0086(13) 0.0246(14) -0.0016(12)
C9 0.0379(12) 0.0425(13) 0.0412(14) 0.0030(11) 0.0140(11) -0.0048(10)
C10 0.0422(13) 0.0584(15) 0.0408(14) 0.0019(12) 0.0112(11) -0.0068(11)
C11 0.0481(13) 0.0393(14) 0.0497(15) -0.0103(12) 0.0097(12) 0.0011(11)
C12 0.0470(13) 0.0356(13) 0.0540(15) -0.0071(11) 0.0064(12) -0.0069(10)
C13 0.0345(11) 0.0351(12) 0.0480(14) -0.0038(11) 0.0077(11) -0.0011(10)
C14 0.095(2) 0.081(2) 0.085(2) 0.0163(19) 0.031(2) -0.0102(18)
C15 0.0680(18) 0.084(2) 0.071(2) -0.0027(17) 0.0030(16) 0.0316(16)
C16 0.0319(11) 0.0379(12) 0.0429(14) -0.0026(11) 0.0075(10) -0.0047(9)
C17 0.0359(11) 0.0348(12) 0.0484(14) 0.0032(11) 0.0047(11) -0.0009(10)
C18 0.0330(11) 0.0425(13) 0.0600(16) 0.0000(12) 0.0122(12) 0.0021(10)
C19 0.0387(12) 0.0508(14) 0.0462(15) -0.0030(12) 0.0096(11) -0.0046(11)
C20 0.0464(13) 0.0550(15) 0.0418(14) 0.0085(12) 0.0058(12) 0.0001(12)
C21 0.0364(12) 0.0435(13) 0.0503(15) 0.0045(12) 0.0039(12) 0.0025(10)
C22 0.0470(13) 0.0558(15) 0.0655(17) 0.0156(14) 0.0118(13) 0.0086(12)
C23 0.0589(16) 0.089(2) 0.0548(17) 0.0004(15) 0.0177(14) 0.0014(14)
C24 0.0584(16) 0.0723(18) 0.0664(18) 0.0177(15) 0.0094(14) 0.0246(14)

loop_
_atom_type_symbol
_atom_type_description
_atom_type_scat_dispersion_real
_atom_type_scat_dispersion_imag
_atom_type_scat_source
C C 0.0033 0.0016 'International Tables Vol C Tables 4.2.6.8 and 6.1.1.4'
H H 0.0000 0.0000 'International Tables Vol C Tables 4.2.6.8 and 6.1.1.4'
N N 0.0061 0.0033 'International Tables Vol C Tables 4.2.6.8 and 6.1.1.4'
O O 0.0106 0.0060 'International Tables Vol C Tables 4.2.6.8 and 6.1.1.4'
Cl Cl 0.1484 0.1585 'International Tables Vol C Tables 4.2.6.8 and 6.1.1.4'

loop_
_geom_angle_atom_site_label_1
_geom_angle_atom_site_label_2
_geom_angle_atom_site_label_3
_geom_angle
H1B Cl H2B 73.9(14)
H1B Cl H12 96.6
H2B Cl H12 124.6
H1A O1 H1B 113(4)
H2A O2 H2B 102(3)
C3 N1 N2 105.24(19)
C1 N2 N1 111.96(19)
C1 N2 C4 127.9(2)
N1 N2 C4 119.10(18)
C9 N3 C5 118.37(19)
C13 N4 C11 108.97(18)
C13 N4 C10 125.72(18)
C11 N4 C10 125.14(18)
C13 N5 C12 107.89(17)
C13 N5 C16 125.35(17)
C12 N5 C16 126.66(17)
N2 C1 C2 105.6(2)
N2 C1 C15 122.7(2)
C2 C1 C15 131.5(2)
C1 C2 C3 107.2(2)
C1 C2 H2 126.4
C3 C2 H2 126.4
N1 C3 C2 109.9(2)
N1 C3 C14 119.8(2)
C2 C3 C14 130.2(2)
N2 C4 C5 111.01(17)
N2 C4 H4A 109.4
C5 C4 H4A 109.4
N2 C4 H4B 109.4
C5 C4 H4B 109.4
H4A C4 H4B 108.0
N3 C5 C6 121.9(2)
N3 C5 C4 115.51(19)
C6 C5 C4 122.6(2)
C7 C6 C5 119.2(2)
C7 C6 H6 120.4
C5 C6 H6 120.4
C6 C7 C8 119.6(2)
C6 C7 H7 120.2
C8 C7 H7 120.2
C7 C8 C9 117.9(2)
C7 C8 H8 121.1
C9 C8 H8 121.1
N3 C9 C8 123.1(2)
N3 C9 C10 115.15(19)
C8 C9 C10 121.8(2)
N4 C10 C9 110.41(17)
N4 C10 H10A 109.6
C9 C10 H10A 109.6
N4 C10 H10B 109.6
C9 C10 H10B 109.6
H10A C10 H10B 108.1
C12 C11 N4 107.1(2)
C12 C11 H11 126.5
N4 C11 H11 126.5
C11 C12 N5 107.46(19)
C11 C12 H12 126.3
N5 C12 H12 126.3
N4 C13 N5 108.60(18)
N4 C13 H13 125.7
N5 C13 H13 125.7
C3 C14 H14A 109.5
C3 C14 H14B 109.5
H14A C14 H14B 109.5
C3 C14 H14C 109.5
H14A C14 H14C 109.5
H14B C14 H14C 109.5
C1 C15 H15A 109.5
C1 C15 H15B 109.5
H15A C15 H15B 109.5
C1 C15 H15C 109.5
H15A C15 H15C 109.5
H15B C15 H15C 109.5
C21 C16 C17 122.1(2)
C21 C16 N5 118.44(18)
C17 C16 N5 119.44(19)
C18 C17 C16 117.2(2)
C18 C17 C22 120.27(19)
C16 C17 C22 122.5(2)
C19 C18 C17 122.5(2)
C19 C18 H18 118.7
C17 C18 H18 118.7
C18 C19 C20 118.0(2)
C18 C19 C23 122.0(2)
C20 C19 C23 120.0(2)
C21 C20 C19 122.4(2)
C21 C20 H20 118.8
C19 C20 H20 118.8
C20 C21 C16 117.65(19)
C20 C21 C24 119.8(2)
C16 C21 C24 122.6(2)
C17 C22 H22A 109.5
C17 C22 H22B 109.5
H22A C22 H22B 109.5
C17 C22 H22C 109.5
H22A C22 H22C 109.5
H22B C22 H22C 109.5
C19 C23 H23A 109.5
C19 C23 H23B 109.5
H23A C23 H23B 109.5
C19 C23 H23C 109.5
H23A C23 H23C 109.5
H23B C23 H23C 109.5
C21 C24 H24A 109.5
C21 C24 H24B 109.5
H24A C24 H24B 109.5
C21 C24 H24C 109.5
H24A C24 H24C 109.5
H24B C24 H24C 109.5

loop_
_geom_bond_atom_site_label_1
_geom_bond_atom_site_label_2
_geom_bond_distance
O1 H1A 0.924(18)
O1 H1B 0.948(19)
O2 H2A 0.867(17)
O2 H2B 0.880(17)
N1 C3 1.325(3)
N1 N2 1.362(2)
N2 C1 1.354(3)
N2 C4 1.449(3)
N3 C9 1.334(3)
N3 C5 1.339(3)
N4 C13 1.317(2)
N4 C11 1.371(3)
N4 C10 1.470(2)
N5 C13 1.334(2)
N5 C12 1.377(3)
N5 C16 1.440(3)
C1 C2 1.356(3)
C1 C15 1.489(3)
C2 C3 1.397(3)
C2 H2 0.9300
C3 C14 1.489(4)
C4 C5 1.502(3)
C4 H4A 0.9700
C4 H4B 0.9700
C5 C6 1.374(3)
C6 C7 1.372(3)
C6 H6 0.9300
C7 C8 1.376(3)
C7 H7 0.9300
C8 C9 1.379(3)
C8 H8 0.9300
C9 C10 1.513(3)
C10 H10A 0.9700
C10 H10B 0.9700
C11 C12 1.337(3)
C11 H11 0.9300
C12 H12 0.9300
C13 H13 0.9300
C14 H14A 0.9600
C14 H14B 0.9600
C14 H14C 0.9600
C15 H15A 0.9600
C15 H15B 0.9600
C15 H15C 0.9600
C16 C21 1.391(3)
C16 C17 1.395(3)
C17 C18 1.391(3)
C17 C22 1.507(3)
C18 C19 1.377(3)
C18 H18 0.9300
C19 C20 1.385(3)
C19 C23 1.502(3)
C20 C21 1.382(3)
C20 H20 0.9300
C21 C24 1.509(3)
C22 H22A 0.9600
C22 H22B 0.9600
C22 H22C 0.9600
C23 H23A 0.9600
C23 H23B 0.9600
C23 H23C 0.9600
C24 H24A 0.9600
C24 H24B 0.9600
C24 H24C 0.9600

loop_
_geom_hbond_atom_site_label_D
_geom_hbond_atom_site_label_H
_geom_hbond_atom_site_label_A
_geom_hbond_distance_DH
_geom_hbond_distance_HA
_geom_hbond_distance_DA
_geom_hbond_angle_DHA
_geom_hbond_site_symmetry_A
O2 H2A N1 0.867(17) 2.08(2) 2.918(3) 163(3) 4_676
O1 H1A O2 0.924(18) 1.90(2) 2.812(4) 167(4) 2_647
O2 H2B Cl 0.880(17) 2.336(19) 3.197(2) 166(3) .

loop_
_geom_torsion_atom_site_label_1
_geom_torsion_atom_site_label_2
_geom_torsion_atom_site_label_3
_geom_torsion_atom_site_label_4
_geom_torsion
C3 N1 N2 C1 1.1(2)
C3 N1 N2 C4 170.37(18)
N1 N2 C1 C2 -0.9(3)
C4 N2 C1 C2 -169.0(2)
N1 N2 C1 C15 -177.6(2)
C4 N2 C1 C15 14.3(4)
N2 C1 C2 C3 0.4(3)
C15 C1 C2 C3 176.7(3)
N2 N1 C3 C2 -0.8(3)
N2 N1 C3 C14 177.4(2)
C1 C2 C3 N1 0.3(3)
C1 C2 C3 C14 -177.7(3)
C1 N2 C4 C5 88.5(3)
N1 N2 C4 C5 -78.8(2)
C9 N3 C5 C6 -0.6(3)
C9 N3 C5 C4 178.65(18)
N2 C4 C5 N3 -63.1(3)
N2 C4 C5 C6 116.1(2)
N3 C5 C6 C7 1.9(4)
C4 C5 C6 C7 -177.2(2)
C5 C6 C7 C8 -1.2(4)
C6 C7 C8 C9 -0.7(4)
C5 N3 C9 C8 -1.5(3)
C5 N3 C9 C10 178.90(18)
C7 C8 C9 N3 2.2(3)
C7 C8 C9 C10 -178.3(2)
C13 N4 C10 C9 -81.1(2)
C11 N4 C10 C9 93.6(2)
N3 C9 C10 N4 67.8(2)
C8 C9 C10 N4 -111.7(2)
C13 N4 C11 C12 -0.6(2)
C10 N4 C11 C12 -176.12(19)
N4 C11 C12 N5 0.5(2)
C13 N5 C12 C11 -0.3(2)
C16 N5 C12 C11 176.13(19)
C11 N4 C13 N5 0.5(2)
C10 N4 C13 N5 175.91(18)
C12 N5 C13 N4 -0.1(2)
C16 N5 C13 N4 -176.58(18)
C13 N5 C16 C21 117.2(2)
C12 N5 C16 C21 -58.6(3)
C13 N5 C16 C17 -62.5(3)
C12 N5 C16 C17 121.7(2)
C21 C16 C17 C18 -3.5(3)
N5 C16 C17 C18 176.27(18)
C21 C16 C17 C22 175.2(2)
N5 C16 C17 C22 -5.1(3)
C16 C17 C18 C19 1.7(3)
C22 C17 C18 C19 -177.0(2)
C17 C18 C19 C20 0.5(3)
C17 C18 C19 C23 -179.7(2)
C18 C19 C20 C21 -1.1(3)
C23 C19 C20 C21 179.1(2)
C19 C20 C21 C16 -0.5(3)
C19 C20 C21 C24 -179.2(2)
C17 C16 C21 C20 2.9(3)
N5 C16 C21 C20 -176.83(19)
C17 C16 C21 C24 -178.4(2)
N5 C16 C21 C24 1.8(3)

loop_
_cod_related_entry_id
_cod_related_entry_database
_cod_related_entry_code
1 ChemSpider 21154328
